data_7160050
loop_
_publ_author_name
'Brown, Emily B.'
'Gapare, Rosinah Liandrah'
'Campbell, Jacob W.'
'Alka&#x15f;, Adil'
'Sequeira, Steve'
'Hilborn, James W.'
'Greening, Sarah M.'
'Robertson, Katherine N.'
'Thompson, Alison'

_publ_section_title
;
 A mild synthetic route to &#x3b1;-nitroso diaryl pyrroles.
;
_journal_issue 30
_journal_name_full 'Organic &amp; biomolecular chemistry'
_journal_page_first 6122
_journal_page_last 6128
_journal_paper_doi 10.1039/d4ob00935e
_journal_volume 22
_journal_year 2024
_chemical_formula_moiety '2(C22 H25 N3 O5)'
_chemical_formula_sum 'C44 H50 N6 O10'
_chemical_formula_weight 822.90
_space_group_crystal_system triclinic
_space_group_IT_number 2
_space_group_name_Hall '-P 1'
_space_group_name_H-M_alt 'P -1'
_atom_sites_solution_hydrogens mixed
_atom_sites_solution_primary 'dual space'
_audit_creation_method SHELXL-2019/3
_audit_update_record
;
2024-01-08 deposited with the CCDC.	2024-07-08 downloaded from the CCDC.
;
_cell_angle_alpha 73.7257(17)
_cell_angle_beta 84.4334(17)
_cell_angle_gamma 82.2936(17)
_cell_formula_units_Z 2
_cell_length_a 10.8638(5)
_cell_length_b 12.1680(6)
_cell_length_c 16.7951(8)
_cell_measurement_reflns_used 9706
_cell_measurement_temperature 150(2)
_cell_measurement_theta_max 30.2235
_cell_measurement_theta_min 2.4347
_cell_volume 2107.82(18)
_computing_cell_refinement 'SAINT V8.40B (Bruker AXS LLC, 2019)'
_computing_data_collection 'Bruker Instrument Service v8.5.0.11 RC8'
_computing_data_reduction 'SAINT V8.40B (Bruker AXS LLC, 2019)'
_computing_structure_refinement 'SHELXL-2019/2 (Sheldrick, 2019)'
_computing_structure_solution 'SHELXT-2014 (Sheldrick, 2015)'
_diffrn_ambient_temperature 150(2)
_diffrn_detector '100 \\times 140 mm^2^ CMOS sensor'
_diffrn_detector_area_resol_mean 7.3910
_diffrn_detector_type 'Bruker PHOTON III'
_diffrn_measured_fraction_theta_full 0.999
_diffrn_measured_fraction_theta_max 0.998
_diffrn_measurement_device '\k--geometry diffractometer'
_diffrn_measurement_device_type 'Bruker D8 VENTURE'
_diffrn_radiation_monochromator 'multilayer mirror'
_diffrn_radiation_type MoK\a
_diffrn_radiation_wavelength 0.71073
_diffrn_reflns_av_R_equivalents 0.0464
_diffrn_reflns_av_unetI/netI 0.0228
_diffrn_reflns_Laue_measured_fraction_full 0.999
_diffrn_reflns_Laue_measured_fraction_max 0.998
_diffrn_reflns_limit_h_max 15
_diffrn_reflns_limit_h_min -15
_diffrn_reflns_limit_k_max 17
_diffrn_reflns_limit_k_min -17
_diffrn_reflns_limit_l_max 23
_diffrn_reflns_limit_l_min -23
_diffrn_reflns_number 154108
_diffrn_reflns_point_group_measured_fraction_full 0.999
_diffrn_reflns_point_group_measured_fraction_max 0.998
_diffrn_reflns_theta_full 25.242
_diffrn_reflns_theta_max 30.521
_diffrn_reflns_theta_min 1.895
_diffrn_source_current 1.4
_diffrn_source_power 0.07
_diffrn_source_type 'Incoatec I\mS 3.0'
_diffrn_source_voltage 50
_exptl_absorpt_coefficient_mu 0.093
_exptl_absorpt_correction_T_max 0.7461
_exptl_absorpt_correction_T_min 0.7211
_exptl_absorpt_correction_type multi-scan
_exptl_absorpt_process_details
;
Krause, L., Herbst-Irmer, R., Sheldrick, G. M., Stalke, D. (2015).
J. Appl. Cryst. 48, 3-10.
;
_exptl_crystal_colour colourless
_exptl_crystal_density_diffrn 1.297
_exptl_crystal_description 'pointed plate (cut)'
_exptl_crystal_F_000 872
_exptl_crystal_size_max 0.150
_exptl_crystal_size_mid 0.090
_exptl_crystal_size_min 0.057
_refine_diff_density_max 0.447
_refine_diff_density_min -0.494
_refine_diff_density_rms 0.126
_refine_ls_extinction_coef 0.081(4)
_refine_ls_extinction_expression Fc^*^=kFc[1+0.001xFc^2^\l^3^/sin(2\q)]^-1/4^
_refine_ls_extinction_method 'SHELXL-2019/2 (Sheldrick 2019)'
_refine_ls_goodness_of_fit_ref 1.122
_refine_ls_hydrogen_treatment mixed
_refine_ls_matrix_type full
_refine_ls_number_parameters 722
_refine_ls_number_reflns 12867
_refine_ls_number_restraints 1078
_refine_ls_restrained_S_all 1.100
_refine_ls_R_factor_all 0.0931
_refine_ls_R_factor_gt 0.0644
_refine_ls_shift/su_max 0.000
_refine_ls_shift/su_mean 0.000
_refine_ls_structure_factor_coef Fsqd
_refine_ls_weighting_details 'w=1/[\s^2^(Fo^2^)+(0.1008P)^2^+0.8173P] where P=(Fo^2^+2Fc^2^)/3'
_refine_ls_weighting_scheme calc
_refine_ls_wR_factor_gt 0.1613
_refine_ls_wR_factor_ref 0.2034
_reflns_Friedel_coverage 0.000
_reflns_number_gt 9415
_reflns_number_total 12867
_reflns_threshold_expression 'I > 2\s(I)'
_cod_data_source_file d4ob00935e2.cif
_cod_data_source_block Compound8C_AT022_EB1
_cod_depositor_comments 'Adding full bibliography for 7160049--7160050.cif.'
_cod_database_code 7160050
_shelx_shelxl_version_number 2019/3
_shelx_space_group_comment
;
The symmetry employed for this shelxl refinement is uniquely defined
by the following loop, which should always be used as a source of
symmetry information in preference to the above space-group names.
They are only intended as comments.
;
_shelx_estimated_absorpt_t_min 0.986
_shelx_estimated_absorpt_t_max 0.995
_diffrn_source_source 'microfocus sealed tube'

loop_
_space_group_symop_operation_xyz
'x, y, z'
'-x, -y, -z'

loop_
_atom_site_label
_atom_site_type_symbol
_atom_site_fract_x
_atom_site_fract_y
_atom_site_fract_z
_atom_site_U_iso_or_equiv
_atom_site_adp_type
_atom_site_occupancy
_atom_site_site_symmetry_order
_atom_site_calc_flag
_atom_site_refinement_flags_posn
_atom_site_refinement_flags_adp
_atom_site_refinement_flags_occupancy
_atom_site_disorder_assembly
_atom_site_disorder_group
O1 O 0.0857(2) -0.10702(16) 0.11007(11) 0.0712(5) Uani 1 1 d . . . . .
O3 O -0.09732(11) 0.27021(13) 0.32990(7) 0.0424(3) Uani 1 1 d . . . . .
O4 O -0.09851(10) 0.22523(12) 0.46828(7) 0.0365(3) Uani 1 1 d . . . . .
O5 O 0.49490(10) 0.07400(12) 0.40668(7) 0.0382(3) Uani 1 1 d D . . . .
H5O H 0.547(2) 0.031(2) 0.4410(15) 0.070(8) Uiso 1 1 d D . . . .
O6 O 0.39579(16) 0.63350(16) 0.38494(11) 0.0631(5) Uani 1 1 d . . . . .
O8 O 0.42593(12) 0.24241(13) 0.17635(7) 0.0418(3) Uani 1 1 d . . . . .
O9 O 0.45509(11) 0.29281(12) 0.03768(7) 0.0384(3) Uani 1 1 d . . . . .
O10 O 0.98453(10) 0.44230(11) 0.09724(7) 0.0348(3) Uani 1 1 d D . . . .
H10O H 1.035(2) 0.482(2) 0.0616(14) 0.059(7) Uiso 1 1 d D . . . .
N1 N 0.08937(12) 0.20155(13) 0.17796(8) 0.0308(3) Uani 1 1 d D . . . .
H1N H 0.0665(19) 0.2760(13) 0.1578(12) 0.036(5) Uiso 1 1 d D . . . .
N2 N 0.29387(11) 0.18231(12) 0.33791(8) 0.0298(3) Uani 1 1 d D . . . .
H2N H 0.3565(19) 0.172(2) 0.3034(13) 0.050(6) Uiso 1 1 d D . . . .
N3 N 0.38580(12) 0.07406(13) 0.46266(8) 0.0332(3) Uani 1 1 d . . . . .
N4 N 0.53934(12) 0.31731(13) 0.32882(8) 0.0318(3) Uani 1 1 d D . . . .
H4N H 0.538(2) 0.2420(14) 0.3510(13) 0.041(6) Uiso 1 1 d D . . . .
N5 N 0.78992(11) 0.34112(12) 0.17053(8) 0.0289(3) Uani 1 1 d D . . . .
H5N H 0.8417(18) 0.3472(18) 0.2052(12) 0.039(5) Uiso 1 1 d D . . . .
N6 N 0.89278(12) 0.43561(12) 0.04295(8) 0.0313(3) Uani 1 1 d . . . . .
C1 C 0.13609(13) 0.15245(14) 0.25524(9) 0.0286(3) Uani 1 1 d . . . . .
C2 C 0.15303(14) 0.03514(14) 0.26759(10) 0.0318(3) Uani 1 1 d . . . . .
C3 C 0.11697(15) 0.01381(15) 0.19330(10) 0.0349(3) Uani 1 1 d . . . . .
C4 C 0.07671(15) 0.11975(16) 0.13977(10) 0.0348(3) Uani 1 1 d . . . . .
C5 C 0.19962(18) -0.05197(16) 0.34426(11) 0.0404(4) Uani 1 1 d . . . . .
H5A H 0.288750 -0.048585 0.346736 0.061 Uiso 1 1 calc R U . . .
H5B H 0.186067 -0.129247 0.342495 0.061 Uiso 1 1 calc R U . . .
H5C H 0.154454 -0.034917 0.393592 0.061 Uiso 1 1 calc R U . . .
C6 C 0.11946(18) -0.09540(17) 0.17261(12) 0.0423(4) Uani 1 1 d D . . . .
O2A O 0.1776(4) -0.1862(5) 0.2293(4) 0.0508(10) Uani 0.616(10) 1 d D U P A 1
C7A C 0.1596(6) -0.3038(6) 0.2304(5) 0.0567(12) Uani 0.616(10) 1 d D U P A 1
H7A H 0.234232 -0.356359 0.251348 0.068 Uiso 0.616(10) 1 calc R U P A 1
H7B H 0.150821 -0.306677 0.172889 0.068 Uiso 0.616(10) 1 calc R U P A 1
C8A C 0.0466(16) -0.3451(18) 0.2840(5) 0.0607(12) Uani 0.616(10) 1 d D U P A 1
C9A C -0.0447(11) -0.3869(15) 0.2520(6) 0.0688(15) Uani 0.616(10) 1 d D U P A 1
H9A H -0.039869 -0.382593 0.194487 0.083 Uiso 0.616(10) 1 calc R U P A 1
C10A C -0.1443(7) -0.4357(8) 0.3037(5) 0.0693(14) Uani 0.616(10) 1 d D U P A 1
H10A H -0.197181 -0.476037 0.283012 0.083 Uiso 0.616(10) 1 calc R U P A 1
C11A C -0.1664(7) -0.4262(7) 0.3826(5) 0.0806(16) Uani 0.616(10) 1 d D U P A 1
H11A H -0.239099 -0.451855 0.414723 0.097 Uiso 0.616(10) 1 calc R U P A 1
C12A C -0.0802(9) -0.3781(6) 0.4158(4) 0.0876(16) Uani 0.616(10) 1 d D U P A 1
H12A H -0.092571 -0.372125 0.471280 0.105 Uiso 0.616(10) 1 calc R U P A 1
C13A C 0.0245(8) -0.3389(6) 0.3658(4) 0.0732(14) Uani 0.616(10) 1 d D U P A 1
H13A H 0.082925 -0.306745 0.388653 0.088 Uiso 0.616(10) 1 calc R U P A 1
O2B O 0.1355(13) -0.1838(7) 0.2360(6) 0.084(3) Uani 0.384(10) 1 d D U P A 2
C7B C 0.1299(14) -0.2951(11) 0.2186(8) 0.071(2) Uani 0.384(10) 1 d D U P A 2
H7C H 0.212184 -0.341715 0.222905 0.085 Uiso 0.384(10) 1 calc R U P A 2
H7D H 0.100592 -0.283883 0.162543 0.085 Uiso 0.384(10) 1 calc R U P A 2
C8B C 0.039(3) -0.350(3) 0.2845(8) 0.0647(18) Uani 0.384(10) 1 d D U P A 2
C9B C -0.0587(18) -0.396(2) 0.2634(10) 0.068(2) Uani 0.384(10) 1 d D U P A 2
H9B H -0.064568 -0.403243 0.209057 0.081 Uiso 0.384(10) 1 calc R U P A 2
C10B C -0.1475(15) -0.4302(15) 0.3274(9) 0.082(2) Uani 0.384(10) 1 d D U P A 2
H10B H -0.225251 -0.444966 0.313443 0.098 Uiso 0.384(10) 1 calc R U P A 2
C11B C -0.1310(12) -0.4439(12) 0.4072(8) 0.081(2) Uani 0.384(10) 1 d D U P A 2
H11B H -0.192811 -0.472523 0.449178 0.097 Uiso 0.384(10) 1 calc R U P A 2
C12B C -0.0184(13) -0.4146(10) 0.4278(7) 0.0846(19) Uani 0.384(10) 1 d D U P A 2
H12B H -0.005423 -0.421804 0.484280 0.101 Uiso 0.384(10) 1 calc R U P A 2
C13B C 0.0753(12) -0.3746(9) 0.3651(6) 0.0737(18) Uani 0.384(10) 1 d D U P A 2
H13B H 0.156182 -0.365303 0.377336 0.088 Uiso 0.384(10) 1 calc R U P A 2
C14 C 0.0279(2) 0.15120(19) 0.05528(12) 0.0467(4) Uani 1 1 d . . . . .
H14A H -0.059442 0.136471 0.060208 0.070 Uiso 1 1 calc R U . . .
H14B H 0.076891 0.104715 0.021744 0.070 Uiso 1 1 calc R U . . .
H14C H 0.034045 0.233059 0.028414 0.070 Uiso 1 1 calc R U . . .
C15 C 0.16836(13) 0.22374(13) 0.30949(9) 0.0276(3) Uani 1 1 d . . . . .
C16 C 0.09308(13) 0.20047(13) 0.39286(9) 0.0280(3) Uani 1 1 d . . . . .
C17 C 0.16520(13) 0.14598(14) 0.45655(9) 0.0292(3) Uani 1 1 d . . . . .
C18 C 0.29314(13) 0.13026(13) 0.42011(9) 0.0287(3) Uani 1 1 d . . . . .
C19 C 0.16277(15) 0.35285(14) 0.26484(10) 0.0340(3) Uani 1 1 d . . . . .
H19A H 0.186755 0.394155 0.302296 0.051 Uiso 1 1 calc R U . . .
H19B H 0.077843 0.382390 0.248528 0.051 Uiso 1 1 calc R U . . .
H19C H 0.220140 0.364409 0.215196 0.051 Uiso 1 1 calc R U . . .
C20 C -0.04257(13) 0.23570(14) 0.39305(9) 0.0300(3) Uani 1 1 d . . . . .
C21 C -0.23199(15) 0.25804(18) 0.47018(11) 0.0415(4) Uani 1 1 d . . . . .
H21A H -0.251216 0.329318 0.426392 0.062 Uiso 1 1 calc R U . . .
H21B H -0.260986 0.270417 0.524428 0.062 Uiso 1 1 calc R U . . .
H21C H -0.273904 0.196556 0.461014 0.062 Uiso 1 1 calc R U . . .
C22 C 0.13521(16) 0.10011(19) 0.54746(10) 0.0432(4) Uani 1 1 d . . . . .
H22A H 0.045875 0.117499 0.559857 0.065 Uiso 1 1 calc R U . . .
H22B H 0.182260 0.136183 0.578258 0.065 Uiso 1 1 calc R U . . .
H22C H 0.157774 0.016489 0.564000 0.065 Uiso 1 1 calc R U . . .
C23 C 0.59522(13) 0.36744(13) 0.25156(9) 0.0284(3) Uani 1 1 d . . . . .
C24 C 0.57485(15) 0.48456(15) 0.23817(10) 0.0331(3) Uani 1 1 d . . . . .
C25 C 0.50491(15) 0.50505(16) 0.31094(11) 0.0376(3) Uani 1 1 d . . . . .
C26 C 0.48365(15) 0.39928(17) 0.36492(10) 0.0368(3) Uani 1 1 d . . . . .
C27 C 0.61442(18) 0.57370(16) 0.16156(11) 0.0408(4) Uani 1 1 d . . . . .
H27A H 0.692075 0.600039 0.170434 0.061 Uiso 1 1 calc R U . . .
H27B H 0.549448 0.639206 0.149846 0.061 Uiso 1 1 calc R U . . .
H27C H 0.627565 0.540058 0.114363 0.061 Uiso 1 1 calc R U . . .
C28 C 0.46933(18) 0.61484(19) 0.33051(14) 0.0479(4) Uani 1 1 d D . . . .
O7A O 0.5260(12) 0.6987(7) 0.2744(7) 0.069(2) Uani 0.688(18) 1 d D U P B 1
C29A C 0.4969(7) 0.8156(5) 0.2807(5) 0.0669(15) Uani 0.688(18) 1 d D U P B 1
H29A H 0.519350 0.821766 0.334870 0.080 Uiso 0.688(18) 1 calc R U P B 1
H29B H 0.407118 0.841557 0.274580 0.080 Uiso 0.688(18) 1 calc R U P B 1
C30A C 0.5735(6) 0.8857(7) 0.2109(5) 0.0599(12) Uani 0.688(18) 1 d D U P B 1
C31A C 0.7036(7) 0.8665(8) 0.2083(6) 0.0624(13) Uani 0.688(18) 1 d D U P B 1
H31A H 0.743497 0.813170 0.253747 0.075 Uiso 0.688(18) 1 calc R U P B 1
C32A C 0.7749(7) 0.9241(8) 0.1407(6) 0.0661(14) Uani 0.688(18) 1 d D U P B 1
H32A H 0.863097 0.909269 0.139615 0.079 Uiso 0.688(18) 1 calc R U P B 1
C33A C 0.7179(7) 1.0036(7) 0.0742(5) 0.0623(12) Uani 0.688(18) 1 d D U P B 1
H33A H 0.766548 1.044601 0.028155 0.075 Uiso 0.688(18) 1 calc R U P B 1
C34A C 0.5910(8) 1.0220(6) 0.0761(5) 0.0668(13) Uani 0.688(18) 1 d D U P B 1
H34A H 0.551834 1.075505 0.030408 0.080 Uiso 0.688(18) 1 calc R U P B 1
C35A C 0.5184(6) 0.9645(7) 0.1429(6) 0.0672(14) Uani 0.688(18) 1 d D U P B 1
H35A H 0.430325 0.978729 0.142643 0.081 Uiso 0.688(18) 1 calc R U P B 1
O7B O 0.547(3) 0.6919(15) 0.2918(17) 0.074(5) Uani 0.312(18) 1 d D U P B 2
C29B C 0.5381(16) 0.8034(11) 0.3065(10) 0.068(2) Uani 0.312(18) 1 d D U P B 2
H29C H 0.587610 0.800948 0.353598 0.081 Uiso 0.312(18) 1 calc R U P B 2
H29D H 0.450533 0.831556 0.318803 0.081 Uiso 0.312(18) 1 calc R U P B 2
C30B C 0.5902(15) 0.8789(18) 0.2267(11) 0.063(2) Uani 0.312(18) 1 d D U P B 2
C31B C 0.7180(15) 0.8822(19) 0.2072(13) 0.064(2) Uani 0.312(18) 1 d D U P B 2
H31B H 0.775091 0.840829 0.247449 0.077 Uiso 0.312(18) 1 calc R U P B 2
C32B C 0.7628(16) 0.9449(19) 0.1300(12) 0.064(2) Uani 0.312(18) 1 d D U P B 2
H32B H 0.849952 0.942593 0.116542 0.076 Uiso 0.312(18) 1 calc R U P B 2
C33B C 0.6804(17) 1.0108(16) 0.0725(11) 0.066(2) Uani 0.312(18) 1 d D U P B 2
H33B H 0.709848 1.054349 0.019401 0.079 Uiso 0.312(18) 1 calc R U P B 2
C34B C 0.5565(15) 1.0116(15) 0.0938(11) 0.069(2) Uani 0.312(18) 1 d D U P B 2
H34B H 0.500032 1.059485 0.055383 0.082 Uiso 0.312(18) 1 calc R U P B 2
C35B C 0.5086(14) 0.9465(16) 0.1684(11) 0.064(2) Uani 0.312(18) 1 d D U P B 2
H35B H 0.421159 0.947549 0.179930 0.076 Uiso 0.312(18) 1 calc R U P B 2
C36 C 0.4173(2) 0.3686(2) 0.44901(12) 0.0507(5) Uani 1 1 d . . . . .
H36A H 0.327249 0.380907 0.443193 0.076 Uiso 1 1 calc R U . . .
H36B H 0.439327 0.417343 0.481883 0.076 Uiso 1 1 calc R U . . .
H36C H 0.441858 0.287532 0.477107 0.076 Uiso 1 1 calc R U . . .
C37 C 0.66974(13) 0.29582(13) 0.19880(9) 0.0272(3) Uani 1 1 d . . . . .
C38 C 0.61480(13) 0.31447(13) 0.11540(9) 0.0280(3) Uani 1 1 d . . . . .
C39 C 0.69169(13) 0.36408(14) 0.05134(9) 0.0289(3) Uani 1 1 d . . . . .
C40 C 0.80262(13) 0.38379(13) 0.08755(9) 0.0276(3) Uani 1 1 d . . . . .
C41 C 0.69197(15) 0.16759(14) 0.24475(10) 0.0338(3) Uani 1 1 d . . . . .
H41A H 0.744365 0.126556 0.208954 0.051 Uiso 1 1 calc R U . . .
H41B H 0.611988 0.135739 0.258954 0.051 Uiso 1 1 calc R U . . .
H41C H 0.733774 0.158472 0.295735 0.051 Uiso 1 1 calc R U . . .
C42 C 0.49035(14) 0.27955(14) 0.11405(10) 0.0310(3) Uani 1 1 d . . . . .
C43 C 0.33467(18) 0.2563(2) 0.03341(12) 0.0471(5) Uani 1 1 d . . . . .
H43A H 0.323568 0.185736 0.077852 0.071 Uiso 1 1 calc R U . . .
H43B H 0.330301 0.241473 -0.020607 0.071 Uiso 1 1 calc R U . . .
H43C H 0.268830 0.317105 0.040092 0.071 Uiso 1 1 calc R U . . .
C44 C 0.67873(17) 0.39936(19) -0.04032(10) 0.0427(4) Uani 1 1 d . . . . .
H44A H 0.684884 0.330532 -0.060504 0.064 Uiso 1 1 calc R U . . .
H44B H 0.745131 0.446337 -0.068065 0.064 Uiso 1 1 calc R U . . .
H44C H 0.597658 0.444355 -0.052558 0.064 Uiso 1 1 calc R U . . .

loop_
_atom_site_aniso_label
_atom_site_aniso_U_11
_atom_site_aniso_U_22
_atom_site_aniso_U_33
_atom_site_aniso_U_23
_atom_site_aniso_U_13
_atom_site_aniso_U_12
O1 0.1031(15) 0.0620(10) 0.0603(10) -0.0290(8) -0.0300(10) -0.0054(10)
O3 0.0276(5) 0.0680(9) 0.0281(6) -0.0102(5) -0.0072(4) 0.0048(5)
O4 0.0244(5) 0.0555(7) 0.0260(5) -0.0085(5) -0.0024(4) 0.0034(5)
O5 0.0213(5) 0.0522(7) 0.0287(5) 0.0072(5) -0.0011(4) -0.0001(5)
O6 0.0587(9) 0.0734(11) 0.0658(10) -0.0399(9) 0.0189(8) -0.0084(8)
O8 0.0332(6) 0.0632(8) 0.0291(6) -0.0078(5) 0.0039(5) -0.0199(6)
O9 0.0317(6) 0.0561(7) 0.0272(5) -0.0040(5) -0.0035(4) -0.0182(5)
O10 0.0257(5) 0.0483(7) 0.0262(5) 0.0021(5) -0.0053(4) -0.0133(5)
N1 0.0255(6) 0.0396(7) 0.0257(6) -0.0055(5) -0.0046(4) -0.0029(5)
N2 0.0199(5) 0.0406(7) 0.0238(6) 0.0000(5) -0.0041(4) -0.0024(5)
N3 0.0224(5) 0.0444(7) 0.0256(6) 0.0023(5) -0.0021(4) -0.0031(5)
N4 0.0265(6) 0.0450(7) 0.0235(6) -0.0068(5) 0.0013(4) -0.0105(5)
N5 0.0222(5) 0.0406(7) 0.0214(5) -0.0023(5) -0.0016(4) -0.0073(5)
N6 0.0239(5) 0.0434(7) 0.0237(6) -0.0017(5) -0.0029(4) -0.0091(5)
C1 0.0224(6) 0.0373(7) 0.0231(6) -0.0038(5) -0.0019(5) -0.0022(5)
C2 0.0272(6) 0.0377(8) 0.0285(7) -0.0066(6) -0.0006(5) -0.0018(6)
C3 0.0300(7) 0.0431(8) 0.0327(7) -0.0121(6) -0.0009(6) -0.0052(6)
C4 0.0284(7) 0.0477(9) 0.0292(7) -0.0110(6) -0.0037(6) -0.0050(6)
C5 0.0465(9) 0.0367(8) 0.0336(8) -0.0053(6) -0.0041(7) 0.0032(7)
C6 0.0382(8) 0.0483(10) 0.0441(9) -0.0198(8) -0.0014(7) -0.0025(7)
O2A 0.0498(17) 0.0465(16) 0.064(2) -0.0280(14) -0.0197(15) 0.0082(12)
C7A 0.071(3) 0.044(2) 0.062(3) -0.0271(18) -0.025(2) 0.0104(18)
C8A 0.084(3) 0.044(2) 0.063(2) -0.0273(19) -0.022(2) 0.002(2)
C9A 0.069(3) 0.065(3) 0.076(3) -0.026(3) -0.026(2) 0.009(2)
C10A 0.061(2) 0.074(2) 0.080(3) -0.034(3) -0.018(3) 0.007(2)
C11A 0.085(3) 0.086(3) 0.082(4) -0.040(3) 0.005(3) -0.016(3)
C12A 0.109(4) 0.086(3) 0.081(3) -0.041(3) 0.011(3) -0.028(3)
C13A 0.106(4) 0.068(3) 0.063(2) -0.036(2) -0.003(2) -0.031(2)
O2B 0.158(8) 0.038(3) 0.056(3) -0.015(2) -0.003(5) -0.010(4)
C7B 0.104(5) 0.049(3) 0.065(4) -0.023(3) -0.026(4) 0.004(4)
C8B 0.087(4) 0.048(3) 0.067(3) -0.028(3) -0.022(3) 0.003(3)
C9B 0.071(4) 0.061(4) 0.072(4) -0.021(3) -0.029(3) 0.013(3)
C10B 0.078(4) 0.087(4) 0.084(5) -0.037(4) -0.011(4) 0.010(3)
C11B 0.091(4) 0.080(4) 0.086(4) -0.045(3) -0.004(3) -0.011(3)
C12B 0.103(4) 0.082(4) 0.082(3) -0.037(3) -0.006(3) -0.021(4)
C13B 0.093(4) 0.066(4) 0.073(3) -0.030(3) -0.017(3) -0.013(3)
C14 0.0500(10) 0.0576(11) 0.0347(9) -0.0130(8) -0.0142(8) -0.0043(9)
C15 0.0219(6) 0.0341(7) 0.0236(6) -0.0020(5) -0.0044(5) -0.0024(5)
C16 0.0227(6) 0.0351(7) 0.0245(6) -0.0053(5) -0.0024(5) -0.0019(5)
C17 0.0229(6) 0.0386(8) 0.0238(6) -0.0047(5) -0.0031(5) -0.0023(5)
C18 0.0230(6) 0.0355(7) 0.0240(6) -0.0012(5) -0.0028(5) -0.0045(5)
C19 0.0338(7) 0.0346(7) 0.0302(7) -0.0014(6) -0.0075(6) -0.0034(6)
C20 0.0241(6) 0.0394(8) 0.0257(7) -0.0085(6) -0.0038(5) 0.0005(5)
C21 0.0250(7) 0.0596(11) 0.0363(8) -0.0121(8) -0.0011(6) 0.0057(7)
C22 0.0303(7) 0.0679(12) 0.0232(7) -0.0022(7) -0.0031(6) 0.0018(7)
C23 0.0244(6) 0.0368(7) 0.0224(6) -0.0044(5) -0.0001(5) -0.0062(5)
C24 0.0288(7) 0.0389(8) 0.0309(7) -0.0085(6) 0.0002(6) -0.0049(6)
C25 0.0295(7) 0.0491(9) 0.0375(8) -0.0172(7) 0.0015(6) -0.0066(6)
C26 0.0282(7) 0.0563(10) 0.0291(7) -0.0156(7) 0.0022(6) -0.0103(7)
C27 0.0449(9) 0.0364(8) 0.0376(9) -0.0048(7) 0.0022(7) -0.0063(7)
C28 0.0370(9) 0.0572(11) 0.0555(11) -0.0278(9) 0.0079(8) -0.0073(8)
O7A 0.072(4) 0.052(2) 0.092(4) -0.042(2) 0.038(3) -0.020(3)
C29A 0.060(3) 0.055(2) 0.097(4) -0.046(2) 0.019(2) -0.008(2)
C30A 0.051(2) 0.046(2) 0.093(3) -0.041(2) 0.010(2) -0.0070(17)
C31A 0.054(2) 0.044(2) 0.094(2) -0.0250(19) 0.0013(19) -0.0109(16)
C32A 0.048(2) 0.057(3) 0.095(3) -0.027(2) 0.006(2) -0.0034(19)
C33A 0.052(3) 0.058(2) 0.084(2) -0.0333(18) 0.006(2) -0.009(2)
C34A 0.059(3) 0.062(2) 0.089(3) -0.036(2) 0.003(2) -0.011(2)
C35A 0.053(2) 0.056(3) 0.098(4) -0.032(3) 0.010(2) -0.0083(18)
O7B 0.065(7) 0.048(3) 0.107(9) -0.035(4) 0.041(7) -0.012(3)
C29B 0.059(5) 0.050(3) 0.097(5) -0.035(4) 0.021(4) -0.001(4)
C30B 0.057(3) 0.048(3) 0.091(4) -0.034(3) 0.009(3) -0.005(3)
C31B 0.055(4) 0.053(4) 0.090(4) -0.030(3) 0.002(3) -0.008(3)
C32B 0.050(4) 0.057(5) 0.090(4) -0.031(3) 0.007(3) -0.011(3)
C33B 0.053(4) 0.061(4) 0.091(4) -0.037(3) 0.002(4) -0.006(4)
C34B 0.052(4) 0.065(4) 0.091(4) -0.030(3) 0.004(4) 0.000(4)
C35B 0.054(3) 0.055(4) 0.090(5) -0.036(3) 0.004(3) -0.006(3)
C36 0.0484(10) 0.0739(14) 0.0345(9) -0.0215(9) 0.0144(8) -0.0210(10)
C37 0.0231(6) 0.0342(7) 0.0216(6) -0.0024(5) -0.0003(5) -0.0058(5)
C38 0.0246(6) 0.0350(7) 0.0233(6) -0.0049(5) -0.0006(5) -0.0067(5)
C39 0.0244(6) 0.0378(7) 0.0235(6) -0.0050(5) -0.0012(5) -0.0068(5)
C40 0.0238(6) 0.0348(7) 0.0225(6) -0.0042(5) -0.0008(5) -0.0054(5)
C41 0.0335(7) 0.0357(8) 0.0277(7) -0.0010(6) -0.0006(6) -0.0054(6)
C42 0.0268(6) 0.0375(8) 0.0276(7) -0.0051(6) -0.0004(5) -0.0092(6)
C43 0.0376(9) 0.0665(12) 0.0381(9) -0.0045(8) -0.0081(7) -0.0254(8)
C44 0.0372(8) 0.0666(12) 0.0227(7) -0.0040(7) -0.0009(6) -0.0188(8)

loop_
_atom_type_symbol
_atom_type_description
_atom_type_scat_dispersion_real
_atom_type_scat_dispersion_imag
_atom_type_scat_source
C C 0.0033 0.0016 'International Tables Vol C Tables 4.2.6.8 and 6.1.1.4'
H H 0.0000 0.0000 'International Tables Vol C Tables 4.2.6.8 and 6.1.1.4'
N N 0.0061 0.0033 'International Tables Vol C Tables 4.2.6.8 and 6.1.1.4'
O O 0.0106 0.0060 'International Tables Vol C Tables 4.2.6.8 and 6.1.1.4'

loop_
_geom_angle_atom_site_label_1
_geom_angle_atom_site_label_2
_geom_angle_atom_site_label_3
_geom_angle
_geom_angle_site_symmetry_1
_geom_angle_site_symmetry_3
_geom_angle_publ_flag
C20 O4 C21 115.31(12) . . ?
N3 O5 H5O 99.3(19) . . ?
C42 O9 C43 115.64(13) . . ?
N6 O10 H10O 100.0(18) . . ?
C4 N1 C1 110.91(14) . . ?
C4 N1 H1N 124.7(14) . . ?
C1 N1 H1N 124.2(14) . . ?
C18 N2 C15 112.46(12) . . ?
C18 N2 H2N 122.8(16) . . ?
C15 N2 H2N 121.5(16) . . ?
C18 N3 O5 108.25(12) . . ?
C26 N4 C23 110.59(14) . . ?
C26 N4 H4N 124.4(15) . . ?
C23 N4 H4N 125.0(15) . . ?
C40 N5 C37 112.68(12) . . ?
C40 N5 H5N 124.7(14) . . ?
C37 N5 H5N 122.2(14) . . ?
C40 N6 O10 108.72(11) . . ?
C2 C1 N1 107.88(14) . . ?
C2 C1 C15 129.46(13) . . ?
N1 C1 C15 122.52(14) . . ?
C1 C2 C3 106.48(14) . . ?
C1 C2 C5 125.81(15) . . ?
C3 C2 C5 127.71(16) . . ?
C4 C3 C2 107.62(15) . . ?
C4 C3 C6 123.03(16) . . ?
C2 C3 C6 129.35(16) . . ?
N1 C4 C3 107.08(14) . . ?
N1 C4 C14 121.13(16) . . ?
C3 C4 C14 131.78(17) . . ?
C2 C5 H5A 109.5 . . ?
C2 C5 H5B 109.5 . . ?
H5A C5 H5B 109.5 . . ?
C2 C5 H5C 109.5 . . ?
H5A C5 H5C 109.5 . . ?
H5B C5 H5C 109.5 . . ?
O1 C6 O2B 119.6(5) . . ?
O1 C6 O2A 121.1(3) . . ?
O1 C6 C3 125.8(2) . . ?
O2B C6 C3 112.9(5) . . ?
O2A C6 C3 112.8(3) . . ?
C6 O2A C7A 119.3(4) . . ?
O2A C7A C8A 112.4(9) . . ?
O2A C7A H7A 109.1 . . ?
C8A C7A H7A 109.1 . . ?
O2A C7A H7B 109.1 . . ?
C8A C7A H7B 109.1 . . ?
H7A C7A H7B 107.9 . . ?
C9A C8A C13A 116.4(8) . . ?
C9A C8A C7A 120.7(7) . . ?
C13A C8A C7A 122.9(7) . . ?
C8A C9A C10A 120.9(8) . . ?
C8A C9A H9A 119.6 . . ?
C10A C9A H9A 119.6 . . ?
C11A C10A C9A 121.3(7) . . ?
C11A C10A H10A 119.3 . . ?
C9A C10A H10A 119.3 . . ?
C10A C11A C12A 119.0(6) . . ?
C10A C11A H11A 120.5 . . ?
C12A C11A H11A 120.5 . . ?
C13A C12A C11A 118.8(6) . . ?
C13A C12A H12A 120.6 . . ?
C11A C12A H12A 120.6 . . ?
C8A C13A C12A 122.9(6) . . ?
C8A C13A H13A 118.6 . . ?
C12A C13A H13A 118.6 . . ?
C6 O2B C7B 114.3(9) . . ?
O2B C7B C8B 102.8(14) . . ?
O2B C7B H7C 111.2 . . ?
C8B C7B H7C 111.2 . . ?
O2B C7B H7D 111.2 . . ?
C8B C7B H7D 111.2 . . ?
H7C C7B H7D 109.1 . . ?
C9B C8B C13B 123.6(12) . . ?
C9B C8B C7B 119.7(11) . . ?
C13B C8B C7B 115.0(13) . . ?
C8B C9B C10B 114.8(13) . . ?
C8B C9B H9B 122.6 . . ?
C10B C9B H9B 122.6 . . ?
C11B C10B C9B 124.2(13) . . ?
C11B C10B H10B 117.9 . . ?
C9B C10B H10B 117.9 . . ?
C10B C11B C12B 118.1(11) . . ?
C10B C11B H11B 121.0 . . ?
C12B C11B H11B 121.0 . . ?
C11B C12B C13B 120.8(9) . . ?
C11B C12B H12B 119.6 . . ?
C13B C12B H12B 119.6 . . ?
C8B C13B C12B 114.4(11) . . ?
C8B C13B H13B 122.8 . . ?
C12B C13B H13B 122.8 . . ?
C4 C14 H14A 109.5 . . ?
C4 C14 H14B 109.5 . . ?
H14A C14 H14B 109.5 . . ?
C4 C14 H14C 109.5 . . ?
H14A C14 H14C 109.5 . . ?
H14B C14 H14C 109.5 . . ?
N2 C15 C1 109.33(13) . . ?
N2 C15 C16 100.02(11) . . ?
C1 C15 C16 112.35(12) . . ?
N2 C15 C19 108.86(12) . . ?
C1 C15 C19 113.13(12) . . ?
C16 C15 C19 112.28(13) . . ?
C17 C16 C20 130.03(14) . . ?
C17 C16 C15 111.77(12) . . ?
C20 C16 C15 118.17(12) . . ?
C16 C17 C18 106.69(12) . . ?
C16 C17 C22 132.09(14) . . ?
C18 C17 C22 121.16(13) . . ?
N3 C18 N2 127.86(14) . . ?
N3 C18 C17 123.60(13) . . ?
N2 C18 C17 108.53(12) . . ?
C15 C19 H19A 109.5 . . ?
C15 C19 H19B 109.5 . . ?
H19A C19 H19B 109.5 . . ?
C15 C19 H19C 109.5 . . ?
H19A C19 H19C 109.5 . . ?
H19B C19 H19C 109.5 . . ?
O3 C20 O4 123.24(14) . . ?
O3 C20 C16 122.51(14) . . ?
O4 C20 C16 114.25(12) . . ?
O4 C21 H21A 109.5 . . ?
O4 C21 H21B 109.5 . . ?
H21A C21 H21B 109.5 . . ?
O4 C21 H21C 109.5 . . ?
H21A C21 H21C 109.5 . . ?
H21B C21 H21C 109.5 . . ?
C17 C22 H22A 109.5 . . ?
C17 C22 H22B 109.5 . . ?
H22A C22 H22B 109.5 . . ?
C17 C22 H22C 109.5 . . ?
H22A C22 H22C 109.5 . . ?
H22B C22 H22C 109.5 . . ?
C24 C23 N4 107.84(14) . . ?
C24 C23 C37 130.08(13) . . ?
N4 C23 C37 121.99(14) . . ?
C23 C24 C25 106.46(14) . . ?
C23 C24 C27 126.61(15) . . ?
C25 C24 C27 126.90(16) . . ?
C26 C25 C24 107.95(15) . . ?
C26 C25 C28 123.95(16) . . ?
C24 C25 C28 127.93(17) . . ?
N4 C26 C25 107.14(14) . . ?
N4 C26 C36 121.59(17) . . ?
C25 C26 C36 131.24(18) . . ?
C24 C27 H27A 109.5 . . ?
C24 C27 H27B 109.5 . . ?
H27A C27 H27B 109.5 . . ?
C24 C27 H27C 109.5 . . ?
H27A C27 H27C 109.5 . . ?
H27B C27 H27C 109.5 . . ?
O6 C28 O7B 120.1(9) . . ?
O6 C28 O7A 122.9(4) . . ?
O6 C28 C25 127.2(2) . . ?
O7B C28 C25 111.4(9) . . ?
O7A C28 C25 109.8(4) . . ?
C28 O7A C29A 118.1(7) . . ?
O7A C29A C30A 104.8(5) . . ?
O7A C29A H29A 110.8 . . ?
C30A C29A H29A 110.8 . . ?
O7A C29A H29B 110.8 . . ?
C30A C29A H29B 110.8 . . ?
H29A C29A H29B 108.9 . . ?
C35A C30A C31A 117.8(6) . . ?
C35A C30A C29A 121.3(5) . . ?
C31A C30A C29A 120.6(5) . . ?
C32A C31A C30A 121.0(7) . . ?
C32A C31A H31A 119.5 . . ?
C30A C31A H31A 119.5 . . ?
C31A C32A C33A 120.1(6) . . ?
C31A C32A H32A 119.9 . . ?
C33A C32A H32A 119.9 . . ?
C34A C33A C32A 119.1(6) . . ?
C34A C33A H33A 120.4 . . ?
C32A C33A H33A 120.4 . . ?
C33A C34A C35A 121.4(6) . . ?
C33A C34A H34A 119.3 . . ?
C35A C34A H34A 119.3 . . ?
C34A C35A C30A 120.5(5) . . ?
C34A C35A H35A 119.7 . . ?
C30A C35A H35A 119.7 . . ?
C28 O7B C29B 122.1(16) . . ?
O7B C29B C30B 104.3(12) . . ?
O7B C29B H29C 110.9 . . ?
C30B C29B H29C 110.9 . . ?
O7B C29B H29D 110.9 . . ?
C30B C29B H29D 110.9 . . ?
H29C C29B H29D 108.9 . . ?
C35B C30B C31B 118.1(12) . . ?
C35B C30B C29B 119.2(12) . . ?
C31B C30B C29B 122.7(12) . . ?
C32B C31B C30B 121.1(15) . . ?
C32B C31B H31B 119.4 . . ?
C30B C31B H31B 119.4 . . ?
C33B C32B C31B 119.9(14) . . ?
C33B C32B H32B 120.0 . . ?
C31B C32B H32B 120.0 . . ?
C34B C33B C32B 118.3(13) . . ?
C34B C33B H33B 120.8 . . ?
C32B C33B H33B 120.8 . . ?
C33B C34B C35B 123.3(13) . . ?
C33B C34B H34B 118.4 . . ?
C35B C34B H34B 118.4 . . ?
C34B C35B C30B 119.1(12) . . ?
C34B C35B H35B 120.5 . . ?
C30B C35B H35B 120.5 . . ?
C26 C36 H36A 109.5 . . ?
C26 C36 H36B 109.5 . . ?
H36A C36 H36B 109.5 . . ?
C26 C36 H36C 109.5 . . ?
H36A C36 H36C 109.5 . . ?
H36B C36 H36C 109.5 . . ?
N5 C37 C23 109.22(12) . . ?
N5 C37 C38 100.04(11) . . ?
C23 C37 C38 112.43(12) . . ?
N5 C37 C41 109.53(12) . . ?
C23 C37 C41 113.09(12) . . ?
C38 C37 C41 111.71(13) . . ?
C39 C38 C42 129.16(14) . . ?
C39 C38 C37 111.92(12) . . ?
C42 C38 C37 118.92(12) . . ?
C38 C39 C40 106.81(13) . . ?
C38 C39 C44 131.54(14) . . ?
C40 C39 C44 121.64(13) . . ?
N6 C40 N5 128.70(14) . . ?
N6 C40 C39 122.84(13) . . ?
N5 C40 C39 108.45(12) . . ?
C37 C41 H41A 109.5 . . ?
C37 C41 H41B 109.5 . . ?
H41A C41 H41B 109.5 . . ?
C37 C41 H41C 109.5 . . ?
H41A C41 H41C 109.5 . . ?
H41B C41 H41C 109.5 . . ?
O8 C42 O9 123.02(14) . . ?
O8 C42 C38 123.25(14) . . ?
O9 C42 C38 113.73(12) . . ?
O9 C43 H43A 109.5 . . ?
O9 C43 H43B 109.5 . . ?
H43A C43 H43B 109.5 . . ?
O9 C43 H43C 109.5 . . ?
H43A C43 H43C 109.5 . . ?
H43B C43 H43C 109.5 . . ?
C39 C44 H44A 109.5 . . ?
C39 C44 H44B 109.5 . . ?
H44A C44 H44B 109.5 . . ?
C39 C44 H44C 109.5 . . ?
H44A C44 H44C 109.5 . . ?
H44B C44 H44C 109.5 . . ?

loop_
_geom_bond_atom_site_label_1
_geom_bond_atom_site_label_2
_geom_bond_distance
_geom_bond_site_symmetry_2
_geom_bond_publ_flag
O1 C6 1.196(2) . ?
O3 C20 1.2088(18) . ?
O4 C20 1.3279(18) . ?
O4 C21 1.4512(19) . ?
O5 N3 1.4397(17) . ?
O5 H5O 0.863(17) . ?
O6 C28 1.205(2) . ?
O8 C42 1.2110(18) . ?
O9 C42 1.3345(19) . ?
O9 C43 1.451(2) . ?
O10 N6 1.4392(16) . ?
O10 H10O 0.862(16) . ?
N1 C4 1.354(2) . ?
N1 C1 1.3824(19) . ?
N1 H1N 0.884(15) . ?
N2 C18 1.3478(18) . ?
N2 C15 1.4657(18) . ?
N2 H2N 0.871(16) . ?
N3 C18 1.2933(19) . ?
N4 C26 1.354(2) . ?
N4 C23 1.3883(18) . ?
N4 H4N 0.889(15) . ?
N5 C40 1.3443(18) . ?
N5 C37 1.4697(18) . ?
N5 H5N 0.872(15) . ?
N6 C40 1.2949(18) . ?
C1 C2 1.373(2) . ?
C1 C15 1.514(2) . ?
C2 C3 1.443(2) . ?
C2 C5 1.502(2) . ?
C3 C4 1.392(2) . ?
C3 C6 1.461(3) . ?
C4 C14 1.493(2) . ?
C5 H5A 0.9800 . ?
C5 H5B 0.9800 . ?
C5 H5C 0.9800 . ?
C6 O2B 1.291(9) . ?
C6 O2A 1.366(5) . ?
O2A C7A 1.465(7) . ?
C7A C8A 1.506(8) . ?
C7A H7A 0.9900 . ?
C7A H7B 0.9900 . ?
C8A C9A 1.386(8) . ?
C8A C13A 1.392(10) . ?
C9A C10A 1.406(8) . ?
C9A H9A 0.9500 . ?
C10A C11A 1.356(8) . ?
C10A H10A 0.9500 . ?
C11A C12A 1.401(9) . ?
C11A H11A 0.9500 . ?
C12A C13A 1.401(8) . ?
C12A H12A 0.9500 . ?
C13A H13A 0.9500 . ?
O2B C7B 1.474(12) . ?
C7B C8B 1.485(12) . ?
C7B H7C 0.9900 . ?
C7B H7D 0.9900 . ?
C8B C9B 1.376(12) . ?
C8B C13B 1.389(15) . ?
C9B C10B 1.384(13) . ?
C9B H9B 0.9500 . ?
C10B C11B 1.331(12) . ?
C10B H10B 0.9500 . ?
C11B C12B 1.418(12) . ?
C11B H11B 0.9500 . ?
C12B C13B 1.421(11) . ?
C12B H12B 0.9500 . ?
C13B H13B 0.9500 . ?
C14 H14A 0.9800 . ?
C14 H14B 0.9800 . ?
C14 H14C 0.9800 . ?
C15 C16 1.526(2) . ?
C15 C19 1.535(2) . ?
C16 C17 1.3503(19) . ?
C16 C20 1.478(2) . ?
C17 C18 1.474(2) . ?
C17 C22 1.491(2) . ?
C19 H19A 0.9800 . ?
C19 H19B 0.9800 . ?
C19 H19C 0.9800 . ?
C21 H21A 0.9800 . ?
C21 H21B 0.9800 . ?
C21 H21C 0.9800 . ?
C22 H22A 0.9800 . ?
C22 H22B 0.9800 . ?
C22 H22C 0.9800 . ?
C23 C24 1.370(2) . ?
C23 C37 1.518(2) . ?
C24 C25 1.440(2) . ?
C24 C27 1.501(2) . ?
C25 C26 1.385(3) . ?
C25 C28 1.458(3) . ?
C26 C36 1.494(2) . ?
C27 H27A 0.9800 . ?
C27 H27B 0.9800 . ?
C27 H27C 0.9800 . ?
C28 O7B 1.333(13) . ?
C28 O7A 1.351(7) . ?
O7A C29A 1.447(7) . ?
C29A C30A 1.495(6) . ?
C29A H29A 0.9900 . ?
C29A H29B 0.9900 . ?
C30A C35A 1.395(7) . ?
C30A C31A 1.400(7) . ?
C31A C32A 1.381(7) . ?
C31A H31A 0.9500 . ?
C32A C33A 1.391(7) . ?
C32A H32A 0.9500 . ?
C33A C34A 1.365(6) . ?
C33A H33A 0.9500 . ?
C34A C35A 1.382(6) . ?
C34A H34A 0.9500 . ?
C35A H35A 0.9500 . ?
O7B C29B 1.435(13) . ?
C29B C30B 1.504(12) . ?
C29B H29C 0.9900 . ?
C29B H29D 0.9900 . ?
C30B C35B 1.393(13) . ?
C30B C31B 1.399(13) . ?
C31B C32B 1.386(13) . ?
C31B H31B 0.9500 . ?
C32B C33B 1.385(13) . ?
C32B H32B 0.9500 . ?
C33B C34B 1.359(12) . ?
C33B H33B 0.9500 . ?
C34B C35B 1.376(13) . ?
C34B H34B 0.9500 . ?
C35B H35B 0.9500 . ?
C36 H36A 0.9800 . ?
C36 H36B 0.9800 . ?
C36 H36C 0.9800 . ?
C37 C38 1.522(2) . ?
C37 C41 1.533(2) . ?
C38 C39 1.3478(19) . ?
C38 C42 1.474(2) . ?
C39 C40 1.477(2) . ?
C39 C44 1.493(2) . ?
C41 H41A 0.9800 . ?
C41 H41B 0.9800 . ?
C41 H41C 0.9800 . ?
C43 H43A 0.9800 . ?
C43 H43B 0.9800 . ?
C43 H43C 0.9800 . ?
C44 H44A 0.9800 . ?
C44 H44B 0.9800 . ?
C44 H44C 0.9800 . ?

loop_
_geom_hbond_atom_site_label_D
_geom_hbond_atom_site_label_H
_geom_hbond_atom_site_label_A
_geom_hbond_distance_DH
_geom_hbond_distance_HA
_geom_hbond_distance_DA
_geom_hbond_angle_DHA
_geom_hbond_site_symmetry_A
_geom_hbond_publ_flag
O5 H5O O5 0.863(17) 2.54(2) 3.151(2) 128(2) 2_656 yes
O5 H5O N3 0.863(17) 1.896(18) 2.7296(17) 162(3) 2_656 yes
O10 H10O O10 0.862(16) 2.59(2) 3.178(2) 127(2) 2_765 yes
O10 H10O N6 0.862(16) 1.912(18) 2.7366(16) 160(3) 2_765 yes
N1 H1N O10 0.884(15) 2.112(16) 2.9826(19) 168(2) 1_455 yes
N2 H2N O8 0.871(16) 2.17(2) 2.8930(17) 141(2) . yes
N4 H4N O5 0.889(15) 2.090(16) 2.966(2) 168(2) . yes
N5 H5N O3 0.872(15) 2.169(18) 2.9099(17) 142.5(19) 1_655 yes

loop_
_geom_torsion_atom_site_label_1
_geom_torsion_atom_site_label_2
_geom_torsion_atom_site_label_3
_geom_torsion_atom_site_label_4
_geom_torsion
_geom_torsion_site_symmetry_1
_geom_torsion_site_symmetry_2
_geom_torsion_site_symmetry_3
_geom_torsion_site_symmetry_4
_geom_torsion_publ_flag
C4 N1 C1 C2 -0.56(17) . . . . ?
C4 N1 C1 C15 175.62(13) . . . . ?
N1 C1 C2 C3 1.19(16) . . . . ?
C15 C1 C2 C3 -174.63(14) . . . . ?
N1 C1 C2 C5 -178.57(15) . . . . ?
C15 C1 C2 C5 5.6(3) . . . . ?
C1 C2 C3 C4 -1.41(18) . . . . ?
C5 C2 C3 C4 178.34(16) . . . . ?
C1 C2 C3 C6 178.39(17) . . . . ?
C5 C2 C3 C6 -1.9(3) . . . . ?
C1 N1 C4 C3 -0.35(17) . . . . ?
C1 N1 C4 C14 -179.98(15) . . . . ?
C2 C3 C4 N1 1.08(18) . . . . ?
C6 C3 C4 N1 -178.74(15) . . . . ?
C2 C3 C4 C14 -179.34(18) . . . . ?
C6 C3 C4 C14 0.8(3) . . . . ?
C4 C3 C6 O1 -1.8(3) . . . . ?
C2 C3 C6 O1 178.4(2) . . . . ?
C4 C3 C6 O2B -166.8(7) . . . . ?
C2 C3 C6 O2B 13.4(7) . . . . ?
C4 C3 C6 O2A 171.8(3) . . . . ?
C2 C3 C6 O2A -8.0(3) . . . . ?
O1 C6 O2A C7A -22.2(6) . . . . ?
C3 C6 O2A C7A 163.9(4) . . . . ?
C6 O2A C7A C8A -87.3(9) . . . . ?
O2A C7A C8A C9A 125.7(17) . . . . ?
O2A C7A C8A C13A -51(2) . . . . ?
C13A C8A C9A C10A -9(3) . . . . ?
C7A C8A C9A C10A 173.9(15) . . . . ?
C8A C9A C10A C11A 11(2) . . . . ?
C9A C10A C11A C12A -7.1(14) . . . . ?
C10A C11A C12A C13A 1.4(11) . . . . ?
C9A C8A C13A C12A 3(2) . . . . ?
C7A C8A C13A C12A -179.5(12) . . . . ?
C11A C12A C13A C8A 0.4(15) . . . . ?
O1 C6 O2B C7B 9.9(13) . . . . ?
C3 C6 O2B C7B 176.0(8) . . . . ?
C6 O2B C7B C8B -128.6(17) . . . . ?
O2B C7B C8B C9B 130(3) . . . . ?
O2B C7B C8B C13B -64(3) . . . . ?
C13B C8B C9B C10B 24(4) . . . . ?
C7B C8B C9B C10B -171(3) . . . . ?
C8B C9B C10B C11B -15(3) . . . . ?
C9B C10B C11B C12B 4(3) . . . . ?
C10B C11B C12B C13B -1.6(18) . . . . ?
C9B C8B C13B C12B -22(4) . . . . ?
C7B C8B C13B C12B 173(2) . . . . ?
C11B C12B C13B C8B 10(2) . . . . ?
C18 N2 C15 C1 -110.99(15) . . . . ?
C18 N2 C15 C16 7.13(17) . . . . ?
C18 N2 C15 C19 124.98(14) . . . . ?
C2 C1 C15 N2 45.1(2) . . . . ?
N1 C1 C15 N2 -130.19(14) . . . . ?
C2 C1 C15 C16 -65.0(2) . . . . ?
N1 C1 C15 C16 119.71(14) . . . . ?
C2 C1 C15 C19 166.57(15) . . . . ?
N1 C1 C15 C19 -8.71(19) . . . . ?
N2 C15 C16 C17 -4.41(17) . . . . ?
C1 C15 C16 C17 111.45(15) . . . . ?
C19 C15 C16 C17 -119.69(15) . . . . ?
N2 C15 C16 C20 177.20(14) . . . . ?
C1 C15 C16 C20 -66.94(18) . . . . ?
C19 C15 C16 C20 61.92(18) . . . . ?
C20 C16 C17 C18 178.65(16) . . . . ?
C15 C16 C17 C18 0.50(18) . . . . ?
C20 C16 C17 C22 1.7(3) . . . . ?
C15 C16 C17 C22 -176.46(18) . . . . ?
O5 N3 C18 N2 -0.7(2) . . . . ?
O5 N3 C18 C17 178.60(14) . . . . ?
C15 N2 C18 N3 171.98(16) . . . . ?
C15 N2 C18 C17 -7.36(18) . . . . ?
C16 C17 C18 N3 -175.26(16) . . . . ?
C22 C17 C18 N3 2.1(3) . . . . ?
C16 C17 C18 N2 4.12(18) . . . . ?
C22 C17 C18 N2 -178.52(16) . . . . ?
C21 O4 C20 O3 0.2(3) . . . . ?
C21 O4 C20 C16 -179.32(15) . . . . ?
C17 C16 C20 O3 -169.78(18) . . . . ?
C15 C16 C20 O3 8.3(2) . . . . ?
C17 C16 C20 O4 9.7(3) . . . . ?
C15 C16 C20 O4 -172.24(14) . . . . ?
C26 N4 C23 C24 0.16(17) . . . . ?
C26 N4 C23 C37 177.11(13) . . . . ?
N4 C23 C24 C25 0.59(17) . . . . ?
C37 C23 C24 C25 -176.03(15) . . . . ?
N4 C23 C24 C27 -177.72(16) . . . . ?
C37 C23 C24 C27 5.7(3) . . . . ?
C23 C24 C25 C26 -1.12(19) . . . . ?
C27 C24 C25 C26 177.18(17) . . . . ?
C23 C24 C25 C28 174.17(18) . . . . ?
C27 C24 C25 C28 -7.5(3) . . . . ?
C23 N4 C26 C25 -0.87(18) . . . . ?
C23 N4 C26 C36 -179.48(15) . . . . ?
C24 C25 C26 N4 1.22(19) . . . . ?
C28 C25 C26 N4 -174.31(16) . . . . ?
C24 C25 C26 C36 179.64(18) . . . . ?
C28 C25 C26 C36 4.1(3) . . . . ?
C26 C25 C28 O6 -17.4(3) . . . . ?
C24 C25 C28 O6 168.0(2) . . . . ?
C26 C25 C28 O7B 149.5(16) . . . . ?
C24 C25 C28 O7B -25.1(16) . . . . ?
C26 C25 C28 O7A 166.4(7) . . . . ?
C24 C25 C28 O7A -8.2(7) . . . . ?
O6 C28 O7A C29A 0.3(14) . . . . ?
C25 C28 O7A C29A 176.7(8) . . . . ?
C28 O7A C29A C30A 180.0(10) . . . . ?
O7A C29A C30A C35A 111.6(10) . . . . ?
O7A C29A C30A C31A -62.6(11) . . . . ?
C35A C30A C31A C32A 0.1(14) . . . . ?
C29A C30A C31A C32A 174.5(8) . . . . ?
C30A C31A C32A C33A 0.9(15) . . . . ?
C31A C32A C33A C34A -1.4(13) . . . . ?
C32A C33A C34A C35A 0.9(11) . . . . ?
C33A C34A C35A C30A 0.1(11) . . . . ?
C31A C30A C35A C34A -0.6(12) . . . . ?
C29A C30A C35A C34A -175.0(7) . . . . ?
O6 C28 O7B C29B -7(3) . . . . ?
C25 C28 O7B C29B -175(2) . . . . ?
C28 O7B C29B C30B -152(2) . . . . ?
O7B C29B C30B C35B 97(2) . . . . ?
O7B C29B C30B C31B -81(3) . . . . ?
C35B C30B C31B C32B -4(3) . . . . ?
C29B C30B C31B C32B 174(2) . . . . ?
C30B C31B C32B C33B 4(3) . . . . ?
C31B C32B C33B C34B 0(3) . . . . ?
C32B C33B C34B C35B -3(3) . . . . ?
C33B C34B C35B C30B 2(3) . . . . ?
C31B C30B C35B C34B 1(3) . . . . ?
C29B C30B C35B C34B -177.1(17) . . . . ?
C40 N5 C37 C23 -115.50(14) . . . . ?
C40 N5 C37 C38 2.67(17) . . . . ?
C40 N5 C37 C41 120.14(14) . . . . ?
C24 C23 C37 N5 45.4(2) . . . . ?
N4 C23 C37 N5 -130.76(14) . . . . ?
C24 C23 C37 C38 -64.7(2) . . . . ?
N4 C23 C37 C38 119.14(15) . . . . ?
C24 C23 C37 C41 167.68(16) . . . . ?
N4 C23 C37 C41 -8.52(19) . . . . ?
N5 C37 C38 C39 -0.94(17) . . . . ?
C23 C37 C38 C39 114.83(15) . . . . ?
C41 C37 C38 C39 -116.79(15) . . . . ?
N5 C37 C38 C42 179.74(14) . . . . ?
C23 C37 C38 C42 -64.49(18) . . . . ?
C41 C37 C38 C42 63.90(18) . . . . ?
C42 C38 C39 C40 178.34(16) . . . . ?
C37 C38 C39 C40 -0.89(18) . . . . ?
C42 C38 C39 C44 -0.4(3) . . . . ?
C37 C38 C39 C44 -179.59(18) . . . . ?
O10 N6 C40 N5 0.0(2) . . . . ?
O10 N6 C40 C39 179.02(14) . . . . ?
C37 N5 C40 N6 175.73(16) . . . . ?
C37 N5 C40 C39 -3.37(18) . . . . ?
C38 C39 C40 N6 -176.57(15) . . . . ?
C44 C39 C40 N6 2.3(3) . . . . ?
C38 C39 C40 N5 2.59(18) . . . . ?
C44 C39 C40 N5 -178.55(16) . . . . ?
C43 O9 C42 O8 -1.8(3) . . . . ?
C43 O9 C42 C38 178.25(16) . . . . ?
C39 C38 C42 O8 -174.90(17) . . . . ?
C37 C38 C42 O8 4.3(2) . . . . ?
C39 C38 C42 O9 5.0(3) . . . . ?
C37 C38 C42 O9 -175.80(14) . . . . ?
